data_7123836
loop_
_publ_author_name
'Chaolumen, Chaolumen'
'Ito, Hideto'
'Itami, Kenichiro'

_publ_section_title
;
 An Axially Chiral 1,1&#x2032;-Biazulene and Its \p-Extended Derivative:
 Synthesis, Structures and Properties
;
_journal_name_full 'Chemical Communications'
_journal_paper_doi 10.1039/C9CC03510A
_journal_year 2019
_chemical_absolute_configuration unk
_chemical_formula_sum 'C56 H34'
_chemical_formula_weight 706.83
_chemical_name_systematic 'compound 2'
_space_group_crystal_system monoclinic
_space_group_IT_number 15
_space_group_name_Hall '-C 2yc'
_space_group_name_H-M_alt 'C 1 2/c 1'
_symmetry_space_group_name_Hall '-C 2yc'
_symmetry_space_group_name_H-M 'C 1 2/c 1'
_atom_sites_solution_hydrogens geom
_audit_creation_method SHELXL-2014/7
_audit_update_record
;
2019-02-26 deposited with the CCDC.    2019-07-10 downloaded from the CCDC.
;
_cell_angle_alpha 90
_cell_angle_beta 118.502(3)
_cell_angle_gamma 90
_cell_formula_units_Z 4
_cell_length_a 16.1839(6)
_cell_length_b 17.6048(3)
_cell_length_c 14.1755(4)
_cell_measurement_reflns_used 9519
_cell_measurement_temperature 123(2)
_cell_measurement_theta_max 30.4450
_cell_measurement_theta_min 2.8650
_cell_volume 3549.3(2)
_computing_cell_refinement 'CrysAlisPro 1.171.38.41 (Rigaku OD, 2015)'
_computing_data_collection 'CrysAlisPro 1.171.38.41 (Rigaku OD, 2015)'
_computing_data_reduction 'CrysAlisPro 1.171.38.41 (Rigaku OD, 2015)'
_computing_molecular_graphics 'Yadokari-XG 2009 (Wakita Nemoto et al., 2009)'
_computing_publication_material 'Yadokari-XG 2009 (Wakita,Nemoto et al., 2009)'
_computing_structure_refinement 'SHELXL-2014/7 (Sheldrick, 2014)'
_computing_structure_solution SIR-97
_diffrn_ambient_temperature 123(2)
_diffrn_measured_fraction_theta_full 0.998
_diffrn_measured_fraction_theta_max 0.998
_diffrn_measurement_device_type 'dtrek-CrysAlisPro-abstract goniometer imported rigaku-d*trek images'
_diffrn_measurement_method '\w scans'
_diffrn_radiation_monochromator graphite
_diffrn_radiation_type MoK\a
_diffrn_radiation_wavelength 0.71073
_diffrn_reflns_av_R_equivalents 0.0163
_diffrn_reflns_av_unetI/netI 0.0143
_diffrn_reflns_Laue_measured_fraction_full 0.998
_diffrn_reflns_Laue_measured_fraction_max 0.998
_diffrn_reflns_limit_h_max 16
_diffrn_reflns_limit_h_min -19
_diffrn_reflns_limit_k_max 20
_diffrn_reflns_limit_k_min -20
_diffrn_reflns_limit_l_max 16
_diffrn_reflns_limit_l_min -15
_diffrn_reflns_number 12726
_diffrn_reflns_point_group_measured_fraction_full 0.998
_diffrn_reflns_point_group_measured_fraction_max 0.998
_diffrn_reflns_theta_full 24.994
_diffrn_reflns_theta_max 24.994
_diffrn_reflns_theta_min 2.314
_diffrn_source 'fine-focus sealed X-ray tube'
_exptl_absorpt_coefficient_mu 0.075
_exptl_absorpt_correction_T_max 1.00000
_exptl_absorpt_correction_T_min 0.84724
_exptl_absorpt_correction_type multi-scan
_exptl_absorpt_process_details
;
CrysAlisPro 1.171.38.41 (Rigaku Oxford Diffraction, 2015)
Empirical absorption correction using spherical harmonics,
 implemented in SCALE3 ABSPACK scaling algorithm.
;
_exptl_crystal_colour green
_exptl_crystal_density_diffrn 1.323
_exptl_crystal_description block
_exptl_crystal_F_000 1480
_exptl_crystal_recrystallization_method 'Re-crystallisation from solvent: CHCl3/hexane'
_exptl_crystal_size_max 0.150
_exptl_crystal_size_mid 0.100
_exptl_crystal_size_min 0.100
_refine_diff_density_max 0.297
_refine_diff_density_min -0.161
_refine_diff_density_rms 0.036
_refine_ls_extinction_method none
_refine_ls_goodness_of_fit_ref 1.074
_refine_ls_hydrogen_treatment constr
_refine_ls_matrix_type full
_refine_ls_number_parameters 253
_refine_ls_number_reflns 3124
_refine_ls_number_restraints 0
_refine_ls_restrained_S_all 1.074
_refine_ls_R_factor_all 0.0354
_refine_ls_R_factor_gt 0.0322
_refine_ls_shift/su_max 0.000
_refine_ls_shift/su_mean 0.000
_refine_ls_structure_factor_coef Fsqd
_refine_ls_weighting_details 'w=1/[\s^2^(Fo^2^)+(0.0462P)^2^+2.4080P] where P=(Fo^2^+2Fc^2^)/3'
_refine_ls_weighting_scheme calc
_refine_ls_wR_factor_gt 0.0893
_refine_ls_wR_factor_ref 0.0914
_reflns_Friedel_coverage 0.000
_reflns_number_gt 2831
_reflns_number_total 3124
_reflns_threshold_expression 'I > 2\s(I)'
_cod_data_source_file c9cc03510a2.cif
_cod_data_source_block 2
_cod_database_code 7123836
_shelx_shelxl_version_number 2014/7
_shelx_space_group_comment
;
The symmetry employed for this shelxl refinement is uniquely defined
by the following loop, which should always be used as a source of
symmetry information in preference to the above space-group names.
They are only intended as comments.
;
_shelx_estimated_absorpt_t_min 0.989
_shelx_estimated_absorpt_t_max 0.993

loop_
_space_group_symop_operation_xyz
'x, y, z'
'-x, y, -z+1/2'
'x+1/2, y+1/2, z'
'-x+1/2, y+1/2, -z+1/2'
'-x, -y, -z'
'x, -y, z-1/2'
'-x+1/2, -y+1/2, -z'
'x+1/2, -y+1/2, z-1/2'

loop_
_atom_site_label
_atom_site_type_symbol
_atom_site_fract_x
_atom_site_fract_y
_atom_site_fract_z
_atom_site_U_iso_or_equiv
_atom_site_adp_type
_atom_site_occupancy
_atom_site_site_symmetry_order
_atom_site_calc_flag
_atom_site_refinement_flags_posn
_atom_site_refinement_flags_adp
C1 C 0.44978(8) 0.44357(6) 0.23601(9) 0.0177(2) Uani 1 1 d . .
C2 C 0.39783(8) 0.38845(7) 0.26143(9) 0.0178(3) Uani 1 1 d . .
C3 C 0.42719(8) 0.31544(7) 0.31619(9) 0.0188(3) Uani 1 1 d . .
C4 C 0.52113(8) 0.29581(7) 0.39246(9) 0.0194(3) Uani 1 1 d . .
C5 C 0.54378(9) 0.22001(7) 0.41978(10) 0.0243(3) Uani 1 1 d . .
H1 H 0.6070 0.2065 0.4680 0.029 Uiso 1 1 calc R U
C6 C 0.47556(10) 0.16367(7) 0.37770(10) 0.0285(3) Uani 1 1 d . .
H2 H 0.4931 0.1117 0.3907 0.034 Uiso 1 1 calc R U
C7 C 0.38278(9) 0.18342(7) 0.31731(10) 0.0263(3) Uani 1 1 d . .
H3 H 0.3359 0.1451 0.2944 0.032 Uiso 1 1 calc R U
C8 C 0.35585(8) 0.25957(7) 0.28871(9) 0.0217(3) Uani 1 1 d . .
C9 C 0.25667(9) 0.28269(7) 0.24101(9) 0.0233(3) Uani 1 1 d . .
C10 C 0.18690(9) 0.23081(8) 0.23207(10) 0.0300(3) Uani 1 1 d . .
H4 H 0.2025 0.1786 0.2467 0.036 Uiso 1 1 calc R U
C11 C 0.09665(9) 0.25436(9) 0.20258(11) 0.0348(3) Uani 1 1 d . .
H5 H 0.0502 0.2184 0.1952 0.042 Uiso 1 1 calc R U
C12 C 0.07381(9) 0.33081(9) 0.18373(10) 0.0330(3) Uani 1 1 d . .
H6 H 0.0125 0.3475 0.1669 0.040 Uiso 1 1 calc R U
C13 C 0.13984(9) 0.38270(8) 0.18932(10) 0.0275(3) Uani 1 1 d . .
H7 H 0.1233 0.4349 0.1766 0.033 Uiso 1 1 calc R U
C14 C 0.23142(8) 0.35983(7) 0.21360(9) 0.0224(3) Uani 1 1 d . .
C15 C 0.30187(8) 0.40984(7) 0.21140(9) 0.0200(3) Uani 1 1 d . .
C16 C 0.29122(8) 0.47892(7) 0.15427(9) 0.0211(3) Uani 1 1 d . .
C17 C 0.20836(9) 0.51494(8) 0.08459(10) 0.0269(3) Uani 1 1 d . .
H8 H 0.1529 0.4917 0.0781 0.032 Uiso 1 1 calc R U
C18 C 0.19324(10) 0.58029(8) 0.02206(11) 0.0328(3) Uani 1 1 d . .
H9 H 0.1293 0.5948 -0.0198 0.039 Uiso 1 1 calc R U
C19 C 0.25723(10) 0.62666(8) 0.01219(11) 0.0325(3) Uani 1 1 d . .
H10 H 0.2317 0.6696 -0.0331 0.039 Uiso 1 1 calc R U
C20 C 0.35498(10) 0.61873(7) 0.06023(10) 0.0285(3) Uani 1 1 d . .
H11 H 0.3872 0.6571 0.0436 0.034 Uiso 1 1 calc R U
C21 C 0.41061(9) 0.56235(7) 0.12865(9) 0.0228(3) Uani 1 1 d . .
H12 H 0.4756 0.5664 0.1496 0.027 Uiso 1 1 calc R U
C22 C 0.38659(8) 0.49986(7) 0.17241(9) 0.0194(3) Uani 1 1 d . .
C23 C 0.59252(8) 0.35261(7) 0.46072(9) 0.0186(3) Uani 1 1 d . .
C24 C 0.56671(8) 0.41001(7) 0.50953(9) 0.0210(3) Uani 1 1 d . .
H13 H 0.5023 0.4168 0.4903 0.025 Uiso 1 1 calc R U
C25 C 0.63382(9) 0.45713(7) 0.58552(9) 0.0234(3) Uani 1 1 d . .
H14 H 0.6152 0.4957 0.6184 0.028 Uiso 1 1 calc R U
C26 C 0.72780(9) 0.44860(7) 0.61403(9) 0.0250(3) Uani 1 1 d . .
H15 H 0.7737 0.4814 0.6658 0.030 Uiso 1 1 calc R U
C27 C 0.75452(8) 0.39168(7) 0.56634(9) 0.0235(3) Uani 1 1 d . .
H16 H 0.8190 0.3855 0.5856 0.028 Uiso 1 1 calc R U
C28 C 0.68770(8) 0.34393(7) 0.49082(9) 0.0204(3) Uani 1 1 d . .
H17 H 0.7068 0.3049 0.4591 0.025 Uiso 1 1 calc R U

loop_
_atom_site_aniso_label
_atom_site_aniso_U_11
_atom_site_aniso_U_22
_atom_site_aniso_U_33
_atom_site_aniso_U_23
_atom_site_aniso_U_13
_atom_site_aniso_U_12
C1 0.0194(6) 0.0203(6) 0.0138(5) -0.0023(4) 0.0083(5) 0.0000(5)
C2 0.0184(6) 0.0231(6) 0.0127(5) -0.0041(4) 0.0080(5) -0.0011(5)
C3 0.0216(6) 0.0229(6) 0.0152(5) -0.0029(5) 0.0116(5) -0.0018(5)
C4 0.0222(6) 0.0235(6) 0.0166(5) 0.0002(5) 0.0126(5) 0.0008(5)
C5 0.0260(6) 0.0257(7) 0.0221(6) 0.0017(5) 0.0122(5) 0.0024(5)
C6 0.0368(7) 0.0212(6) 0.0291(7) 0.0016(5) 0.0170(6) -0.0002(5)
C7 0.0320(7) 0.0246(6) 0.0239(6) -0.0029(5) 0.0148(6) -0.0083(5)
C8 0.0244(6) 0.0275(6) 0.0160(6) -0.0029(5) 0.0118(5) -0.0041(5)
C9 0.0232(6) 0.0322(7) 0.0167(6) -0.0043(5) 0.0113(5) -0.0057(5)
C10 0.0283(7) 0.0368(8) 0.0266(7) -0.0041(6) 0.0145(6) -0.0096(6)
C11 0.0258(7) 0.0495(9) 0.0301(7) -0.0034(6) 0.0141(6) -0.0138(6)
C12 0.0181(6) 0.0580(9) 0.0237(7) -0.0027(6) 0.0106(5) -0.0042(6)
C13 0.0209(6) 0.0420(8) 0.0195(6) -0.0024(5) 0.0095(5) -0.0005(5)
C14 0.0192(6) 0.0344(7) 0.0136(5) -0.0048(5) 0.0079(5) -0.0032(5)
C15 0.0186(6) 0.0272(6) 0.0147(5) -0.0044(5) 0.0084(5) -0.0006(5)
C16 0.0203(6) 0.0270(6) 0.0162(6) -0.0045(5) 0.0090(5) 0.0014(5)
C17 0.0210(6) 0.0361(7) 0.0229(6) -0.0011(5) 0.0098(5) 0.0048(5)
C18 0.0253(7) 0.0405(8) 0.0278(7) 0.0049(6) 0.0087(6) 0.0126(6)
C19 0.0382(8) 0.0287(7) 0.0265(7) 0.0066(6) 0.0119(6) 0.0123(6)
C20 0.0350(7) 0.0237(7) 0.0264(7) 0.0022(5) 0.0144(6) 0.0021(5)
C21 0.0244(6) 0.0240(6) 0.0191(6) -0.0014(5) 0.0096(5) 0.0007(5)
C22 0.0199(6) 0.0227(6) 0.0156(5) -0.0037(5) 0.0085(5) 0.0006(5)
C23 0.0210(6) 0.0209(6) 0.0137(5) 0.0039(4) 0.0082(5) 0.0023(5)
C24 0.0206(6) 0.0254(6) 0.0168(6) 0.0031(5) 0.0087(5) 0.0044(5)
C25 0.0277(7) 0.0246(6) 0.0167(6) 0.0002(5) 0.0097(5) 0.0048(5)
C26 0.0260(7) 0.0269(6) 0.0170(6) -0.0003(5) 0.0062(5) -0.0021(5)
C27 0.0193(6) 0.0298(7) 0.0197(6) 0.0042(5) 0.0081(5) 0.0025(5)
C28 0.0228(6) 0.0219(6) 0.0179(6) 0.0035(5) 0.0107(5) 0.0046(5)

loop_
_atom_type_symbol
_atom_type_description
_atom_type_scat_dispersion_real
_atom_type_scat_dispersion_imag
_atom_type_scat_source
C C 0.0033 0.0016 'International Tables Vol C Tables 4.2.6.8 and 6.1.1.4'
H H 0.0000 0.0000 'International Tables Vol C Tables 4.2.6.8 and 6.1.1.4'

loop_
_geom_angle_atom_site_label_1
_geom_angle_atom_site_label_2
_geom_angle_atom_site_label_3
_geom_angle
_geom_angle_site_symmetry_3
C22 C1 C2 107.71(10) .
C22 C1 C1 122.99(9) 2_655
C2 C1 C1 129.24(8) 2_655
C15 C2 C1 109.13(10) .
C15 C2 C3 120.11(10) .
C1 C2 C3 130.31(10) .
C8 C3 C4 118.21(11) .
C8 C3 C2 116.60(10) .
C4 C3 C2 125.17(10) .
C5 C4 C3 119.24(11) .
C5 C4 C23 116.46(10) .
C3 C4 C23 123.22(10) .
C4 C5 C6 121.08(12) .
C4 C5 H1 119.5 .
C6 C5 H1 119.5 .
C7 C6 C5 119.74(12) .
C7 C6 H2 120.1 .
C5 C6 H2 120.1 .
C6 C7 C8 121.14(12) .
C6 C7 H3 119.4 .
C8 C7 H3 119.4 .
C7 C8 C3 118.70(11) .
C7 C8 C9 121.04(11) .
C3 C8 C9 119.98(11) .
C10 C9 C14 118.82(12) .
C10 C9 C8 120.89(12) .
C14 C9 C8 119.97(11) .
C11 C10 C9 121.32(13) .
C11 C10 H4 119.3 .
C9 C10 H4 119.3 .
C10 C11 C12 119.79(12) .
C10 C11 H5 120.1 .
C12 C11 H5 120.1 .
C13 C12 C11 120.24(12) .
C13 C12 H6 119.9 .
C11 C12 H6 119.9 .
C12 C13 C14 121.33(13) .
C12 C13 H7 119.3 .
C14 C13 H7 119.3 .
C13 C14 C9 118.17(11) .
C13 C14 C15 124.45(12) .
C9 C14 C15 117.38(11) .
C2 C15 C16 108.53(10) .
C2 C15 C14 120.83(11) .
C16 C15 C14 130.25(11) .
C17 C16 C15 127.60(11) .
C17 C16 C22 125.69(12) .
C15 C16 C22 106.24(10) .
C16 C17 C18 130.21(13) .
C16 C17 H8 114.9 .
C18 C17 H8 114.9 .
C19 C18 C17 129.67(12) .
C19 C18 H9 115.2 .
C17 C18 H9 115.2 .
C18 C19 C20 128.44(13) .
C18 C19 H10 115.8 .
C20 C19 H10 115.8 .
C21 C20 C19 128.39(13) .
C21 C20 H11 115.8 .
C19 C20 H11 115.8 .
C20 C21 C22 130.40(12) .
C20 C21 H12 114.8 .
C22 C21 H12 114.8 .
C1 C22 C21 124.55(11) .
C1 C22 C16 108.37(10) .
C21 C22 C16 126.96(11) .
C24 C23 C28 118.35(11) .
C24 C23 C4 119.11(10) .
C28 C23 C4 121.82(10) .
C25 C24 C23 120.71(11) .
C25 C24 H13 119.6 .
C23 C24 H13 119.6 .
C24 C25 C26 120.53(11) .
C24 C25 H14 119.7 .
C26 C25 H14 119.7 .
C25 C26 C27 119.39(11) .
C25 C26 H15 120.3 .
C27 C26 H15 120.3 .
C28 C27 C26 120.33(11) .
C28 C27 H16 119.8 .
C26 C27 H16 119.8 .
C27 C28 C23 120.69(11) .
C27 C28 H17 119.7 .
C23 C28 H17 119.7 .

loop_
_geom_bond_atom_site_label_1
_geom_bond_atom_site_label_2
_geom_bond_distance
_geom_bond_site_symmetry_2
C1 C22 1.4003(16) .
C1 C2 1.4378(16) .
C1 C1 1.478(2) 2_655
C2 C15 1.4161(16) .
C2 C3 1.4589(17) .
C3 C8 1.4223(17) .
C3 C4 1.4251(16) .
C4 C5 1.3892(17) .
C4 C23 1.4846(16) .
C5 C6 1.3892(18) .
C5 H1 0.9500 .
C6 C7 1.3717(19) .
C6 H2 0.9500 .
C7 C8 1.4082(18) .
C7 H3 0.9500 .
C8 C9 1.4709(17) .
C9 C10 1.4102(18) .
C9 C14 1.4180(18) .
C10 C11 1.3775(19) .
C10 H4 0.9500 .
C11 C12 1.388(2) .
C11 H5 0.9500 .
C12 C13 1.3791(19) .
C12 H6 0.9500 .
C13 C14 1.4107(17) .
C13 H7 0.9500 .
C14 C15 1.4527(17) .
C15 C16 1.4252(17) .
C16 C17 1.3827(17) .
C16 C22 1.4850(16) .
C17 C18 1.4009(19) .
C17 H8 0.9500 .
C18 C19 1.377(2) .
C18 H9 0.9500 .
C19 C20 1.3991(19) .
C19 H10 0.9500 .
C20 C21 1.3795(18) .
C20 H11 0.9500 .
C21 C22 1.4058(17) .
C21 H12 0.9500 .
C23 C24 1.3965(17) .
C23 C28 1.3967(16) .
C24 C25 1.3826(17) .
C24 H13 0.9500 .
C25 C26 1.3830(18) .
C25 H14 0.9500 .
C26 C27 1.3881(18) .
C26 H15 0.9500 .
C27 C28 1.3847(17) .
C27 H16 0.9500 .
C28 H17 0.9500 .

loop_
_geom_torsion_atom_site_label_1
_geom_torsion_atom_site_label_2
_geom_torsion_atom_site_label_3
_geom_torsion_atom_site_label_4
_geom_torsion
_geom_torsion_site_symmetry_1
C22 C1 C2 C15 1.31(12) .
C1 C1 C2 C15 -175.99(12) 2_655
C22 C1 C2 C3 173.45(11) .
C1 C1 C2 C3 -3.9(2) 2_655
C15 C2 C3 C8 19.12(15) .
C1 C2 C3 C8 -152.29(11) .
C15 C2 C3 C4 -162.23(11) .
C1 C2 C3 C4 26.35(18) .
C8 C3 C4 C5 13.64(16) .
C2 C3 C4 C5 -164.99(11) .
C8 C3 C4 C23 -154.05(11) .
C2 C3 C4 C23 27.32(17) .
C3 C4 C5 C6 -2.93(18) .
C23 C4 C5 C6 165.58(11) .
C4 C5 C6 C7 -6.99(19) .
C5 C6 C7 C8 5.89(19) .
C6 C7 C8 C3 5.02(18) .
C6 C7 C8 C9 -168.98(11) .
C4 C3 C8 C7 -14.62(16) .
C2 C3 C8 C7 164.13(10) .
C4 C3 C8 C9 159.45(10) .
C2 C3 C8 C9 -21.81(15) .
C7 C8 C9 C10 6.15(17) .
C3 C8 C9 C10 -167.78(11) .
C7 C8 C9 C14 179.55(11) .
C3 C8 C9 C14 5.63(16) .
C14 C9 C10 C11 -3.26(18) .
C8 C9 C10 C11 170.22(12) .
C9 C10 C11 C12 -1.6(2) .
C10 C11 C12 C13 3.1(2) .
C11 C12 C13 C14 0.30(19) .
C12 C13 C14 C9 -5.14(18) .
C12 C13 C14 C15 174.17(11) .
C10 C9 C14 C13 6.50(17) .
C8 C9 C14 C13 -167.04(10) .
C10 C9 C14 C15 -172.85(11) .
C8 C9 C14 C15 13.60(16) .
C1 C2 C15 C16 -0.47(12) .
C3 C2 C15 C16 -173.55(10) .
C1 C2 C15 C14 173.04(10) .
C3 C2 C15 C14 -0.04(16) .
C13 C14 C15 C2 164.25(11) .
C9 C14 C15 C2 -16.44(16) .
C13 C14 C15 C16 -23.82(19) .
C9 C14 C15 C16 155.49(12) .
C2 C15 C16 C17 171.96(12) .
C14 C15 C16 C17 -0.7(2) .
C2 C15 C16 C22 -0.50(12) .
C14 C15 C16 C22 -173.19(11) .
C15 C16 C17 C18 -176.17(13) .
C22 C16 C17 C18 -5.1(2) .
C16 C17 C18 C19 0.5(2) .
C17 C18 C19 C20 2.3(3) .
C18 C19 C20 C21 0.3(2) .
C19 C20 C21 C22 -2.9(2) .
C2 C1 C22 C21 -177.86(11) .
C1 C1 C22 C21 -0.35(19) 2_655
C2 C1 C22 C16 -1.60(12) .
C1 C1 C22 C16 175.91(11) 2_655
C20 C21 C22 C1 175.63(12) .
C20 C21 C22 C16 0.1(2) .
C17 C16 C22 C1 -171.33(11) .
C15 C16 C22 C1 1.31(12) .
C17 C16 C22 C21 4.81(19) .
C15 C16 C22 C21 177.46(11) .
C5 C4 C23 C24 -124.39(12) .
C3 C4 C23 C24 43.62(16) .
C5 C4 C23 C28 45.73(15) .
C3 C4 C23 C28 -146.27(11) .
C28 C23 C24 C25 0.17(17) .
C4 C23 C24 C25 170.64(10) .
C23 C24 C25 C26 0.47(18) .
C24 C25 C26 C27 -0.60(18) .
C25 C26 C27 C28 0.08(18) .
C26 C27 C28 C23 0.57(17) .
C24 C23 C28 C27 -0.69(17) .
C4 C23 C28 C27 -170.88(10) .
